data_7133974
loop_
_publ_author_name
'Bohlen, Josina L.'
'Wieprecht, Nele'
'Arrowsmith, Merle'
'H&#xe4;fner, Alena'
'Neder, Marco'
'Braunschweig, Holger'

_publ_section_title
;
 One-step selective synthesis of doubly and triply fused chiral
 boroloborole derivatives.
;
_journal_issue 99
_journal_name_full 'Chemical communications (Cambridge, England)'
_journal_page_first 14782
_journal_page_last 14785
_journal_paper_doi 10.1039/d4cc04433a
_journal_volume 60
_journal_year 2024
_chemical_formula_moiety 'C26 H18 B2 Cl2'
_chemical_formula_sum 'C26 H18 B2 Cl2'
_chemical_formula_weight 422.92
_chemical_name_systematic 3Bz-Ph
_space_group_crystal_system triclinic
_space_group_IT_number 2
_space_group_name_Hall '-P 1'
_space_group_name_H-M_alt 'P -1'
_atom_sites_solution_hydrogens geom
_atom_sites_solution_primary dual
_atom_sites_solution_secondary difmap
_audit_creation_date 2024-06-14
_audit_creation_method 'CIF-fill 1.5c (K.Radacki, 2005-23)'
_audit_update_record
;
2024-08-23 deposited with the CCDC.	2024-11-12 downloaded from the CCDC.
;
_cell_angle_alpha 95.172(2)
_cell_angle_beta 93.665(2)
_cell_angle_gamma 109.945(3)
_cell_formula_units_Z 4
_cell_length_a 8.5722(3)
_cell_length_b 12.2762(4)
_cell_length_c 21.3971(5)
_cell_measurement_reflns_used 11075
_cell_measurement_temperature 100(2)
_cell_measurement_theta_max 74.0010
_cell_measurement_theta_min 4.1860
_cell_volume 2097.22(12)
_computing_cell_refinement 'CrysAlisPro 1.171.43.111a (Rigaku OD, 2024)'
_computing_data_collection
;
 CrysAlisPro system (CCD 43.90a 64-bit (release 15-09-2023))
;
_computing_data_reduction 'CrysAlisPro 1.171.43.111a (Rigaku OD, 2024)'
_computing_molecular_graphics 'ShelXLe (Huebschle et all, 2011)'
_computing_publication_material 'SHELXL-2019/1 (Sheldrick, 2019)'
_computing_structure_refinement 'SHELXL-2019/1 (Sheldrick, 2019)'
_computing_structure_solution 'SHELXT 2018/2 (Sheldrick, 2018)''
_diffrn_ambient_environment N~2~
_diffrn_ambient_temperature 100(2)
_diffrn_detector HPA
_diffrn_detector_area_resol_mean 10.0
_diffrn_detector_type 'HyPix Arc150'
_diffrn_measured_fraction_theta_full 0.992
_diffrn_measured_fraction_theta_max 0.991
_diffrn_measurement_details
;
 List of Runs (angles in degrees, time in seconds):
 --------------------------------------------------------------------------
  1  \w    -92.00 -32.00   0.50    0.20    --  -76.37 112.00 150.00  120
  2  \w    -65.00 -31.00   0.50    0.20    --  -76.37 112.00  90.00   68
  3  \w    -95.00 -32.00   0.50    0.20    --  -78.00 114.00 -84.79  126
  4  \w    -64.00 -35.00   0.50    0.20    --  -76.37 112.00-120.00   58
  5  \w    -66.00 -22.00   0.50    0.20    --  -60.36 126.00 -60.00   88
  6  \w     46.00 108.00   0.50    0.20    --   58.45  15.00 -90.00  124
  7  \w     61.00 110.00   0.50    0.20    --   84.34  15.00-180.00   98
  8  \w     46.00  78.00   0.50    0.20    --   58.45  15.00-180.00   64
  9  \w     83.00 108.00   0.50    0.20    --   58.45  15.00-180.00   50
 10  \w     50.00 133.00   0.50    0.20    --   84.34  15.00-120.00  166
 11  \w     48.00 122.00   0.50    0.20    --   84.34  15.00 -30.00  148
 12  \w     44.00 125.00   0.50    0.20    --   76.32  15.00  30.00  162
 13  \w     51.00  76.00   0.50    0.20    --   84.34  15.00  90.00   50
 14  \w     96.00 130.00   0.50    0.20    --   84.34  15.00  90.00   68
 15  \w     40.00 117.00   0.50    0.20    --   76.32  15.00 120.00  154
 16  \w     66.00  91.00   0.50    0.20    --   84.34 -95.00  30.00   50
 17  \w     41.00  75.00   0.50    0.20    --   76.32-112.00 -90.00   68
 18  \w     28.00  56.00   0.50    0.20    --   58.45-126.00-150.00   56
 19  \w     39.00  64.00   0.50    0.20    --   84.34-112.00-180.00   50
 20  \w     34.00  59.00   0.50    0.20    --   58.45-126.00 -90.00   50
 21  \w     25.00  55.00   0.50    0.20    --   58.45-126.00 -30.00   60
 22  \w     43.00  79.00   0.50    0.20    --   76.32 -95.00  30.00   72
 23  \w     31.00  93.00   0.50    0.20    --   76.32-112.00 120.00  124
 24  \w     29.00  54.00   0.50    0.20    --   71.26 -95.00  90.00   50
 25  \w     52.00  91.00   0.50    0.20    --   84.34 -95.00  90.00   78
 26  \w     16.00  42.00   0.50    0.20    --   58.45 -95.00  60.00   52
 27  \w     38.00  63.00   0.50    0.20    --   76.32 -95.00   0.00   50
 28  \w     42.00  88.00   0.50    0.20    --   84.34 -95.00  60.00   92
 29  \w     63.00  90.00   0.50    0.20    --   84.34 -95.00   0.00   54
 30  \w     65.00  91.00   0.50    0.20    --   84.34 -95.00 -30.00   52
 31  \w     29.00  54.00   0.50    0.20    --   71.26 -95.00   0.00   50
 32  \w     47.00  79.00   0.50    0.20    --   84.34 -95.00 -60.00   64
 33  \w     66.00  92.00   0.50    0.20    --   84.34 -95.00-120.00   52
 34  \w     64.00  90.00   0.50    0.20    --   84.34 -95.00-180.00   52
 35  \w     51.00  91.00   0.50    0.20    --   84.34 -95.00-150.00   80
 36  \w     66.00  91.00   0.50    0.20    --   84.34 -95.00 -90.00   50
 37  \w     66.00  91.00   0.50    0.20    --   84.34 -95.00 120.00   50
 38  \w     65.00  90.00   0.50    0.20    --   84.34 -95.00 150.00   50
;
_diffrn_measurement_device 'four-circle diffractometer'
_diffrn_measurement_device_type 'Rigaku XtaLAB Synergy-R'
_diffrn_measurement_method '\w scans'
_diffrn_orient_matrix_type
;
 CrysAlisPro convention (1999,Acta A55,543-557)
;
_diffrn_orient_matrix_UB_11 -0.0671119000
_diffrn_orient_matrix_UB_12 -0.0813350000
_diffrn_orient_matrix_UB_13 -0.0622675000
_diffrn_orient_matrix_UB_21 -0.1602589000
_diffrn_orient_matrix_UB_22 0.0303907000
_diffrn_orient_matrix_UB_23 -0.0019033000
_diffrn_orient_matrix_UB_31 0.0821108000
_diffrn_orient_matrix_UB_32 0.1026677000
_diffrn_orient_matrix_UB_33 -0.0374087000
_diffrn_radiation_monochromator 'multi-layer mirror'
_diffrn_radiation_probe x-ray
_diffrn_radiation_type CuK\a
_diffrn_radiation_wavelength 1.54184
_diffrn_radiation_xray_symbol K-L~2,3~
_diffrn_reflns_av_R_equivalents 0.0583
_diffrn_reflns_av_unetI/netI 0.0574
_diffrn_reflns_Laue_measured_fraction_full 0.992
_diffrn_reflns_Laue_measured_fraction_max 0.991
_diffrn_reflns_limit_h_max 10
_diffrn_reflns_limit_h_min -10
_diffrn_reflns_limit_k_max 14
_diffrn_reflns_limit_k_min -13
_diffrn_reflns_limit_l_max 25
_diffrn_reflns_limit_l_min -25
_diffrn_reflns_number 24271
_diffrn_reflns_point_group_measured_fraction_full 0.992
_diffrn_reflns_point_group_measured_fraction_max 0.991
_diffrn_reflns_theta_full 67.684
_diffrn_reflns_theta_max 68.247
_diffrn_reflns_theta_min 3.858
_diffrn_source 'rotating-anode X-ray tube'
_diffrn_source_type 'PhotonJet-R X-ray Source'
_exptl_absorpt_coefficient_mu 2.844
_exptl_absorpt_correction_T_max 1.000
_exptl_absorpt_correction_T_min 0.541
_exptl_absorpt_correction_type gaussian
_exptl_absorpt_process_details
;
 CrysAlisPro 1.171.43.111a (Rigaku Oxford Diffraction, 2024) Numerical 
 absorption correction based on gaussian integration over a multifaceted 
 crystal model Empirical absorption correction using spherical harmonics, 
 implemented in SCALE3 ABSPACK scaling algorithm.
;
_exptl_crystal_colour colourless
_exptl_crystal_density_diffrn 1.339
_exptl_crystal_description block
_exptl_crystal_F_000 872
_exptl_crystal_preparation
;
 For data collection the crystal was immersed in a film of perfluoropolyether 
 oil, mounted on a polyimide loop and transferred to stream of cold nitrogen 
 (Oxford Cryostream 800).
;
_exptl_crystal_recrystallization_method 'Re-crystallisation from solvent: hexane'
_exptl_crystal_size_max 0.220
_exptl_crystal_size_mid 0.070
_exptl_crystal_size_min 0.040
_refine_diff_density_max 0.667
_refine_diff_density_min -0.872
_refine_diff_density_rms 0.101
_refine_ls_extinction_method none
_refine_ls_goodness_of_fit_ref 1.131
_refine_ls_hydrogen_treatment constr
_refine_ls_matrix_type full
_refine_ls_number_parameters 541
_refine_ls_number_reflns 7613
_refine_ls_number_restraints 0
_refine_ls_restrained_S_all 1.131
_refine_ls_R_factor_all 0.0809
_refine_ls_R_factor_gt 0.0598
_refine_ls_shift/su_max 0.001
_refine_ls_shift/su_mean 0.000
_refine_ls_structure_factor_coef Fsqd
_refine_ls_weighting_details
;
 w=1/[\s^2^(Fo^2^)+(0.1405P)^2^] where P=(Fo^2^+2Fc^2^)/3
;
_refine_ls_weighting_scheme calc
_refine_ls_wR_factor_gt 0.1768
_refine_ls_wR_factor_ref 0.2151
_reflns_Friedel_coverage 0.000
_reflns_number_gt 5701
_reflns_number_total 7613
_reflns_threshold_expression 'I > 2\s(I)'
_cod_data_source_file d4cc04433a3.cif
_cod_data_source_block MaNe018-2_MaNe_a
_cod_depositor_comments 'Adding full bibliography for 7133971--7133976.cif.'
_cod_database_code 7133974
_shelx_shelxl_version_number 2019/1
_shelx_space_group_comment
;
 The symmetry employed for this shelxl refinement is uniquely defined by the 
 following loop, which should always be used as a source of symmetry 
 information in preference to the above space-group names. They are only 
 intended as comments.
;
_shelx_estimated_absorpt_t_min 0.573
_shelx_estimated_absorpt_t_max 0.895

loop_
_space_group_symop_operation_xyz
'x, y, z'
'-x, -y, -z'

loop_
_atom_site_label
_atom_site_type_symbol
_atom_site_fract_x
_atom_site_fract_y
_atom_site_fract_z
_atom_site_U_iso_or_equiv
_atom_site_adp_type
_atom_site_occupancy
_atom_site_site_symmetry_order
_atom_site_calc_flag
_atom_site_refinement_flags_posn
_atom_site_refinement_flags_adp
_atom_site_refinement_flags_occupancy
_atom_site_disorder_assembly
_atom_site_disorder_group
C1 C 0.0171(4) 0.5080(3) 0.40518(16) 0.0291(7) Uani 1 1 d . . . . .
C2 C -0.1056(5) 0.4021(3) 0.41220(17) 0.0355(8) Uani 1 1 d . . . . .
H2 H -0.075315 0.341919 0.428573 0.043 Uiso 1 1 calc R U . . .
C3 C -0.2708(5) 0.3848(3) 0.39542(17) 0.0357(8) Uani 1 1 d . . . . .
H3 H -0.353929 0.311926 0.399497 0.043 Uiso 1 1 calc R U . . .
C4 C -0.3172(4) 0.4741(3) 0.37226(17) 0.0336(8) Uani 1 1 d . . . . .
H4 H -0.432037 0.460453 0.361248 0.040 Uiso 1 1 calc R U . . .
C5 C -0.2040(4) 0.5783(3) 0.36527(15) 0.0279(7) Uani 1 1 d . . . . .
H5 H -0.237584 0.637905 0.349840 0.033 Uiso 1 1 calc R U . . .
C6 C -0.0309(4) 0.5973(3) 0.38171(16) 0.0280(7) Uani 1 1 d . . . . .
C7 C 0.1146(4) 0.7107(3) 0.37825(16) 0.0263(7) Uani 1 1 d . . . . .
C8 C 0.2815(4) 0.6800(3) 0.39540(16) 0.0271(7) Uani 1 1 d . . . . .
C9 C 0.1051(4) 0.7557(3) 0.31474(17) 0.0291(7) Uani 1 1 d . . . . .
C10 C 0.2753(4) 0.8246(3) 0.48204(16) 0.0299(8) Uani 1 1 d . . . . .
C11 C 0.3398(5) 0.8983(3) 0.53930(17) 0.0366(9) Uani 1 1 d . . . . .
H11 H 0.274439 0.936771 0.559756 0.044 Uiso 1 1 calc R U . . .
C12 C 0.4994(5) 0.9139(3) 0.56535(17) 0.0377(9) Uani 1 1 d . . . . .
H12 H 0.544004 0.963966 0.603586 0.045 Uiso 1 1 calc R U . . .
C13 C 0.5954(5) 0.8563(3) 0.53566(18) 0.0384(9) Uani 1 1 d . . . . .
H13 H 0.706008 0.870776 0.553493 0.046 Uiso 1 1 calc R U . . .
C14 C 0.5357(4) 0.7805(3) 0.48232(16) 0.0282(7) Uani 1 1 d . . . . .
H14 H 0.600832 0.739290 0.464253 0.034 Uiso 1 1 calc R U . . .
C15 C 0.3719(4) 0.7639(3) 0.45377(16) 0.0286(7) Uani 1 1 d . . . . .
C16 C 0.1414(5) 0.8739(3) 0.3089(2) 0.0376(9) Uani 1 1 d . . . . .
H16 H 0.174051 0.929158 0.345632 0.045 Uiso 1 1 calc R U . . .
C17 C 0.1304(5) 0.9118(3) 0.2497(2) 0.0437(10) Uani 1 1 d . . . . .
H17 H 0.154491 0.992481 0.246639 0.052 Uiso 1 1 calc R U . . .
C18 C 0.0854(5) 0.8341(4) 0.1963(2) 0.0428(10) Uani 1 1 d . . . . .
H18 H 0.079334 0.860809 0.156194 0.051 Uiso 1 1 calc R U . . .
C19 C 0.0481(5) 0.7149(3) 0.20076(18) 0.0356(8) Uani 1 1 d . . . . .
H19 H 0.015914 0.660275 0.163762 0.043 Uiso 1 1 calc R U . . .
C20 C 0.0584(4) 0.6772(3) 0.25946(17) 0.0301(8) Uani 1 1 d . . . . .
H20 H 0.033370 0.596274 0.262268 0.036 Uiso 1 1 calc R U . . .
C21 C 0.3886(4) 0.6835(3) 0.34107(16) 0.0275(7) Uani 1 1 d . . . . .
C22 C 0.3672(4) 0.5836(3) 0.29981(16) 0.0293(7) Uani 1 1 d . . . . .
H22 H 0.286517 0.511524 0.306761 0.035 Uiso 1 1 calc R U . . .
C23 C 0.4607(5) 0.5866(3) 0.24888(16) 0.0313(8) Uani 1 1 d . . . . .
H23 H 0.444390 0.517297 0.221589 0.038 Uiso 1 1 calc R U . . .
C24 C 0.5781(5) 0.6916(3) 0.23825(17) 0.0348(8) Uani 1 1 d . . . . .
H24 H 0.641933 0.694612 0.203326 0.042 Uiso 1 1 calc R U . . .
C25 C 0.6022(5) 0.7914(3) 0.27831(18) 0.0367(9) Uani 1 1 d . . . . .
H25 H 0.683007 0.863046 0.270831 0.044 Uiso 1 1 calc R U . . .
C26 C 0.5092(4) 0.7888(3) 0.32978(17) 0.0313(8) Uani 1 1 d . . . . .
H26 H 0.527572 0.858256 0.357199 0.038 Uiso 1 1 calc R U . . .
Cl1 Cl 0.32186(11) 0.47717(8) 0.45101(4) 0.0372(2) Uani 1 1 d . . . . .
Cl2 Cl -0.03899(13) 0.85675(10) 0.45273(6) 0.0530(3) Uani 1 1 d . . . . .
B1 B 0.2062(5) 0.5535(3) 0.41681(18) 0.0285(8) Uani 1 1 d . . . . .
B2 B 0.1175(5) 0.7978(4) 0.4382(2) 0.0319(9) Uani 1 1 d . . . . .
B1_2 B 0.0273(5) 0.9331(4) 0.89421(18) 0.0281(8) Uani 1 1 d . . . . .
C1_2 C 0.2039(4) 1.0196(3) 0.89670(16) 0.0273(7) Uani 1 1 d . . . . .
C2_2 C 0.2785(5) 1.1378(3) 0.92173(17) 0.0337(8) Uani 1 1 d . . . . .
H2_2 H 0.213938 1.177136 0.941948 0.040 Uiso 1 1 calc R U . . .
C3_2 C 0.4454(5) 1.1965(3) 0.91690(17) 0.0364(9) Uani 1 1 d . . . . .
H3_2 H 0.495618 1.276446 0.933309 0.044 Uiso 1 1 calc R U . . .
C4_2 C 0.5405(4) 1.1375(3) 0.88766(17) 0.0335(8) Uani 1 1 d . . . . .
H4_2 H 0.655585 1.178226 0.884890 0.040 Uiso 1 1 calc R U . . .
C5_2 C 0.4710(4) 1.0222(3) 0.86291(17) 0.0328(8) Uani 1 1 d . . . . .
H5_2 H 0.537073 0.983469 0.843233 0.039 Uiso 1 1 calc R U . . .
C6_2 C 0.3010(4) 0.9625(3) 0.86712(15) 0.0271(7) Uani 1 1 d . . . . .
C7_2 C 0.2017(4) 0.8386(3) 0.83736(16) 0.0250(7) Uani 1 1 d . . . . .
C8_2 C 0.0152(4) 0.8109(3) 0.85815(15) 0.0240(7) Uani 1 1 d . . . . .
C9_2 C -0.0970(4) 0.7906(3) 0.79681(16) 0.0256(7) Uani 1 1 d . . . . .
C10_2 C -0.0118(4) 0.8086(3) 0.74243(16) 0.0286(7) Uani 1 1 d . . . . .
C11_2 C -0.1010(5) 0.7938(3) 0.68317(17) 0.0326(8) Uani 1 1 d . . . . .
H11_2 H -0.043509 0.806933 0.646498 0.039 Uiso 1 1 calc R U . . .
C12_2 C -0.2714(5) 0.7602(3) 0.67837(17) 0.0335(8) Uani 1 1 d . . . . .
H12_2 H -0.332406 0.748463 0.638178 0.040 Uiso 1 1 calc R U . . .
C13_2 C -0.3562(5) 0.7431(3) 0.73274(17) 0.0321(8) Uani 1 1 d . . . . .
H13_2 H -0.474355 0.720388 0.728850 0.038 Uiso 1 1 calc R U . . .
C14_2 C -0.2709(4) 0.7587(3) 0.79177(16) 0.0281(7) Uani 1 1 d . . . . .
H14_2 H -0.329256 0.748000 0.828309 0.034 Uiso 1 1 calc R U . . .
C15_2 C 0.2793(4) 0.7473(3) 0.85251(16) 0.0258(7) Uani 1 1 d . . . . .
C16_2 C 0.2366(4) 0.6443(3) 0.81075(17) 0.0295(8) Uani 1 1 d . . . . .
H16_2 H 0.165870 0.634849 0.773092 0.035 Uiso 1 1 calc R U . . .
C17_2 C 0.2965(4) 0.5560(3) 0.82380(17) 0.0310(8) Uani 1 1 d . . . . .
H17_2 H 0.265832 0.486212 0.795489 0.037 Uiso 1 1 calc R U . . .
C18_2 C 0.4013(5) 0.5704(3) 0.87848(18) 0.0345(8) Uani 1 1 d . . . . .
H18_2 H 0.442093 0.510219 0.887810 0.041 Uiso 1 1 calc R U . . .
C19_2 C 0.4465(4) 0.6727(3) 0.91946(17) 0.0328(8) Uani 1 1 d . . . . .
H19_2 H 0.520690 0.683548 0.956294 0.039 Uiso 1 1 calc R U . . .
C20_2 C 0.3831(4) 0.7596(3) 0.90659(16) 0.0317(8) Uani 1 1 d . . . . .
H20_2 H 0.411861 0.828429 0.935545 0.038 Uiso 1 1 calc R U . . .
C21_2 C -0.0456(4) 0.7111(3) 0.89835(16) 0.0251(7) Uani 1 1 d . . . . .
C22_2 C -0.0190(5) 0.7308(3) 0.96407(17) 0.0333(8) Uani 1 1 d . . . . .
H22_2 H 0.042300 0.807285 0.984030 0.040 Uiso 1 1 calc R U . . .
C23_2 C -0.0799(5) 0.6414(3) 1.00073(18) 0.0387(9) Uani 1 1 d . . . . .
H23_2 H -0.061640 0.657040 1.045403 0.046 Uiso 1 1 calc R U . . .
C24_2 C -0.1673(5) 0.5292(3) 0.97256(19) 0.0392(9) Uani 1 1 d . . . . .
H24_2 H -0.211395 0.467916 0.997704 0.047 Uiso 1 1 calc R U . . .
C25_2 C -0.1899(4) 0.5069(3) 0.90795(19) 0.0355(9) Uani 1 1 d . . . . .
H25_2 H -0.246735 0.429414 0.888515 0.043 Uiso 1 1 calc R U . . .
C26_2 C -0.1306(4) 0.5963(3) 0.87065(17) 0.0305(8) Uani 1 1 d . . . . .
H26_2 H -0.147830 0.579457 0.826011 0.037 Uiso 1 1 calc R U . . .
Cl1_2 Cl -0.14308(10) 0.96137(7) 0.92473(4) 0.0291(2) Uani 1 1 d . . . . .
Cl2_2 Cl 0.33385(11) 0.88404(8) 0.71378(4) 0.0345(2) Uani 1 1 d . . . . .
B2_2 B 0.1741(5) 0.8429(3) 0.76368(19) 0.0275(8) Uani 1 1 d . . . . .

loop_
_atom_site_aniso_label
_atom_site_aniso_U_11
_atom_site_aniso_U_22
_atom_site_aniso_U_33
_atom_site_aniso_U_23
_atom_site_aniso_U_13
_atom_site_aniso_U_12
C1 0.0294(18) 0.0312(18) 0.0256(17) 0.0032(14) 0.0081(14) 0.0084(15)
C2 0.039(2) 0.036(2) 0.0314(19) 0.0056(16) 0.0113(16) 0.0105(17)
C3 0.035(2) 0.035(2) 0.033(2) 0.0060(16) 0.0093(16) 0.0049(16)
C4 0.0266(18) 0.040(2) 0.0318(19) 0.0000(16) 0.0049(15) 0.0097(16)
C5 0.039(2) 0.0276(18) 0.0224(16) 0.0023(13) 0.0048(14) 0.0179(15)
C6 0.0285(18) 0.0288(18) 0.0235(17) -0.0026(14) 0.0060(13) 0.0067(14)
C7 0.0251(17) 0.0241(17) 0.0268(17) -0.0006(13) 0.0040(13) 0.0056(14)
C8 0.0215(16) 0.0337(19) 0.0237(16) -0.0001(14) 0.0028(13) 0.0075(14)
C9 0.0227(16) 0.0274(18) 0.038(2) 0.0064(15) 0.0079(14) 0.0078(14)
C10 0.0299(18) 0.0296(18) 0.0263(17) 0.0029(14) 0.0108(14) 0.0039(14)
C11 0.047(2) 0.0318(19) 0.0265(18) 0.0046(15) 0.0123(16) 0.0062(17)
C12 0.042(2) 0.031(2) 0.0279(18) 0.0024(15) 0.0028(16) -0.0033(16)
C13 0.038(2) 0.040(2) 0.032(2) 0.0086(17) 0.0077(16) 0.0051(17)
C14 0.0247(17) 0.0266(17) 0.0320(18) 0.0077(14) 0.0118(14) 0.0046(13)
C15 0.0282(17) 0.0300(18) 0.0245(17) 0.0057(14) 0.0080(14) 0.0047(14)
C16 0.038(2) 0.0278(19) 0.047(2) 0.0057(17) 0.0063(17) 0.0102(16)
C17 0.046(2) 0.030(2) 0.058(3) 0.0190(19) 0.013(2) 0.0125(18)
C18 0.045(2) 0.047(2) 0.046(2) 0.026(2) 0.0170(19) 0.0230(19)
C19 0.034(2) 0.044(2) 0.0318(19) 0.0108(16) 0.0074(15) 0.0145(17)
C20 0.0297(18) 0.0286(18) 0.0316(18) 0.0062(15) 0.0056(14) 0.0088(15)
C21 0.0294(18) 0.0350(19) 0.0234(17) 0.0058(14) 0.0065(14) 0.0168(15)
C22 0.0262(17) 0.0307(18) 0.0289(18) 0.0004(14) 0.0021(14) 0.0083(14)
C23 0.038(2) 0.0309(19) 0.0278(18) 0.0005(15) 0.0045(15) 0.0161(16)
C24 0.043(2) 0.040(2) 0.0290(19) 0.0083(16) 0.0137(16) 0.0212(17)
C25 0.039(2) 0.033(2) 0.040(2) 0.0094(16) 0.0151(17) 0.0124(17)
C26 0.0356(19) 0.0286(18) 0.0318(19) 0.0061(15) 0.0100(15) 0.0120(15)
Cl1 0.0366(5) 0.0421(5) 0.0347(5) 0.0045(4) 0.0030(4) 0.0165(4)
Cl2 0.0351(5) 0.0537(6) 0.0663(7) -0.0192(5) 0.0052(5) 0.0169(5)
B1 0.030(2) 0.032(2) 0.0212(18) -0.0031(16) 0.0036(15) 0.0096(17)
B2 0.024(2) 0.034(2) 0.036(2) 0.0059(18) 0.0095(17) 0.0060(17)
B1_2 0.031(2) 0.035(2) 0.0218(18) 0.0082(16) 0.0088(15) 0.0131(17)
C1_2 0.0293(18) 0.0250(17) 0.0254(17) 0.0024(14) 0.0066(14) 0.0063(14)
C2_2 0.039(2) 0.0310(19) 0.0296(18) 0.0012(15) 0.0106(16) 0.0100(16)
C3_2 0.042(2) 0.0260(18) 0.0308(19) -0.0030(15) 0.0104(16) -0.0012(16)
C4_2 0.0256(18) 0.0280(18) 0.036(2) -0.0005(15) 0.0064(15) -0.0034(14)
C5_2 0.0267(18) 0.037(2) 0.0307(19) 0.0011(15) 0.0063(14) 0.0062(15)
C6_2 0.0291(18) 0.0215(17) 0.0251(17) -0.0020(13) 0.0041(14) 0.0024(14)
C7_2 0.0236(16) 0.0240(17) 0.0276(17) 0.0034(13) 0.0077(13) 0.0076(13)
C8_2 0.0234(16) 0.0198(16) 0.0263(17) 0.0004(13) 0.0065(13) 0.0044(13)
C9_2 0.0309(18) 0.0205(16) 0.0245(17) 0.0022(13) 0.0061(14) 0.0075(13)
C10_2 0.0314(18) 0.0296(18) 0.0259(17) 0.0063(14) 0.0083(14) 0.0102(15)
C11_2 0.040(2) 0.0324(19) 0.0254(18) 0.0028(15) 0.0087(15) 0.0116(16)
C12_2 0.0331(19) 0.034(2) 0.0292(18) 0.0022(15) -0.0025(15) 0.0077(16)
C13_2 0.0294(18) 0.0324(19) 0.0335(19) 0.0039(15) 0.0023(15) 0.0096(15)
C14_2 0.0286(18) 0.0253(17) 0.0277(18) 0.0016(14) 0.0069(14) 0.0058(14)
C15_2 0.0244(16) 0.0256(17) 0.0271(17) 0.0059(14) 0.0094(13) 0.0067(13)
C16_2 0.0253(17) 0.0259(18) 0.0357(19) -0.0008(14) 0.0052(14) 0.0074(14)
C17_2 0.0295(18) 0.0250(17) 0.037(2) 0.0011(15) 0.0080(15) 0.0069(14)
C18_2 0.037(2) 0.033(2) 0.039(2) 0.0138(16) 0.0147(17) 0.0155(16)
C19_2 0.0283(18) 0.043(2) 0.0292(19) 0.0079(16) 0.0070(15) 0.0139(16)
C20_2 0.0338(19) 0.0348(19) 0.0268(18) 0.0021(15) 0.0090(15) 0.0118(15)
C21_2 0.0227(16) 0.0237(17) 0.0298(17) 0.0041(14) 0.0080(13) 0.0080(13)
C22_2 0.042(2) 0.034(2) 0.0287(18) 0.0058(15) 0.0097(16) 0.0186(17)
C23_2 0.054(2) 0.039(2) 0.0305(19) 0.0080(16) 0.0146(17) 0.0222(19)
C24_2 0.041(2) 0.041(2) 0.047(2) 0.0248(19) 0.0210(18) 0.0214(18)
C25_2 0.0294(19) 0.0263(19) 0.051(2) 0.0101(17) 0.0099(17) 0.0081(15)
C26_2 0.0294(18) 0.0270(18) 0.0342(19) 0.0048(15) 0.0081(15) 0.0077(14)
Cl1_2 0.0302(4) 0.0295(4) 0.0289(4) 0.0019(3) 0.0087(3) 0.0116(3)
Cl2_2 0.0358(5) 0.0378(5) 0.0314(5) 0.0069(4) 0.0158(4) 0.0119(4)
B2_2 0.030(2) 0.0241(19) 0.029(2) 0.0027(16) 0.0110(16) 0.0089(16)

loop_
_atom_type_symbol
_atom_type_description
_atom_type_scat_dispersion_real
_atom_type_scat_dispersion_imag
_atom_type_scat_source
C C 0.0181 0.0091 'International Tables Vol C Tables 4.2.6.8 and 6.1.1.4'
H H 0.0000 0.0000 'International Tables Vol C Tables 4.2.6.8 and 6.1.1.4'
B B 0.0090 0.0039 'International Tables Vol C Tables 4.2.6.8 and 6.1.1.4'
Cl Cl 0.3639 0.7018 'International Tables Vol C Tables 4.2.6.8 and 6.1.1.4'

loop_
_exptl_crystal_face_index_h
_exptl_crystal_face_index_k
_exptl_crystal_face_index_l
_exptl_crystal_face_perp_dist
2 0 -1 0.1049
1 -1 1 0.0949
-1 -1 2 0.0709
-2 1 1 0.1072
-2 2 1 0.1036
2 -2 -1 0.1036
-1 1 1 0.1002
-1 1 2 0.0979
0 1 -1 0.0171
0 -2 -1 0.0158
0 2 1 0.0321
0 1 2 0.0481
0 -1 -2 0.0157
0 0 1 0.0518
0 0 -1 0.0127
0 -1 2 0.0270

loop_
_geom_angle_atom_site_label_1
_geom_angle_atom_site_label_2
_geom_angle_atom_site_label_3
_geom_angle
_geom_angle_site_symmetry_1
_geom_angle_site_symmetry_3
_geom_angle_publ_flag
C2 C1 C6 119.1(3) . . ?
C2 C1 B1 133.3(3) . . ?
C6 C1 B1 107.5(3) . . ?
C3 C2 C1 120.0(4) . . ?
C2 C3 C4 120.4(3) . . ?
C5 C4 C3 121.9(3) . . ?
C4 C5 C6 118.3(3) . . ?
C1 C6 C5 120.2(3) . . ?
C1 C6 C7 114.2(3) . . ?
C5 C6 C7 125.6(3) . . ?
C9 C7 C6 111.5(3) . . ?
C9 C7 B2 115.8(3) . . ?
C6 C7 B2 106.8(3) . . ?
C9 C7 C8 114.9(3) . . ?
C6 C7 C8 104.9(3) . . ?
B2 C7 C8 101.7(3) . . ?
C21 C8 C15 114.0(3) . . ?
C21 C8 B1 112.8(3) . . ?
C15 C8 B1 107.6(3) . . ?
C21 C8 C7 114.1(3) . . ?
C15 C8 C7 105.2(3) . . ?
B1 C8 C7 102.2(3) . . ?
C16 C9 C20 117.8(3) . . ?
C16 C9 C7 122.5(3) . . ?
C20 C9 C7 119.7(3) . . ?
C11 C10 C15 119.4(3) . . ?
C11 C10 B2 133.2(4) . . ?
C15 C10 B2 107.3(3) . . ?
C12 C11 C10 119.3(4) . . ?
C11 C12 C13 120.5(4) . . ?
C14 C13 C12 122.2(4) . . ?
C13 C14 C15 118.5(3) . . ?
C10 C15 C14 119.9(3) . . ?
C10 C15 C8 113.8(3) . . ?
C14 C15 C8 126.2(3) . . ?
C9 C16 C17 120.8(4) . . ?
C18 C17 C16 120.7(4) . . ?
C17 C18 C19 119.8(4) . . ?
C20 C19 C18 119.6(4) . . ?
C19 C20 C9 121.4(3) . . ?
C22 C21 C26 117.9(3) . . ?
C22 C21 C8 121.3(3) . . ?
C26 C21 C8 120.8(3) . . ?
C23 C22 C21 121.8(3) . . ?
C24 C23 C22 119.4(3) . . ?
C25 C24 C23 120.0(3) . . ?
C24 C25 C26 120.8(3) . . ?
C25 C26 C21 120.1(3) . . ?
C1 B1 C8 110.5(3) . . ?
C1 B1 Cl1 124.0(3) . . ?
C8 B1 Cl1 125.5(3) . . ?
C10 B2 C7 110.8(3) . . ?
C10 B2 Cl2 123.8(3) . . ?
C7 B2 Cl2 125.5(3) . . ?
C1_2 B1_2 C8_2 109.9(3) . . ?
C1_2 B1_2 Cl1_2 126.2(3) . . ?
C8_2 B1_2 Cl1_2 123.9(3) . . ?
C6_2 C1_2 C2_2 119.3(3) . . ?
C6_2 C1_2 B1_2 108.2(3) . . ?
C2_2 C1_2 B1_2 132.5(3) . . ?
C3_2 C2_2 C1_2 120.1(3) . . ?
C2_2 C3_2 C4_2 119.7(3) . . ?
C5_2 C4_2 C3_2 121.5(3) . . ?
C4_2 C5_2 C6_2 119.0(3) . . ?
C5_2 C6_2 C1_2 120.4(3) . . ?
C5_2 C6_2 C7_2 125.7(3) . . ?
C1_2 C6_2 C7_2 113.7(3) . . ?
C6_2 C7_2 C15_2 114.7(3) . . ?
C6_2 C7_2 B2_2 107.1(3) . . ?
C15_2 C7_2 B2_2 112.2(3) . . ?
C6_2 C7_2 C8_2 105.8(2) . . ?
C15_2 C7_2 C8_2 113.8(2) . . ?
B2_2 C7_2 C8_2 102.3(3) . . ?
C21_2 C8_2 C9_2 112.4(3) . . ?
C21_2 C8_2 B1_2 112.5(3) . . ?
C9_2 C8_2 B1_2 107.6(3) . . ?
C21_2 C8_2 C7_2 116.1(3) . . ?
C9_2 C8_2 C7_2 105.4(3) . . ?
B1_2 C8_2 C7_2 102.0(2) . . ?
C14_2 C9_2 C10_2 120.0(3) . . ?
C14_2 C9_2 C8_2 125.4(3) . . ?
C10_2 C9_2 C8_2 114.6(3) . . ?
C11_2 C10_2 C9_2 120.1(3) . . ?
C11_2 C10_2 B2_2 132.8(3) . . ?
C9_2 C10_2 B2_2 107.2(3) . . ?
C12_2 C11_2 C10_2 119.7(3) . . ?
C11_2 C12_2 C13_2 120.2(3) . . ?
C14_2 C13_2 C12_2 121.2(3) . . ?
C13_2 C14_2 C9_2 118.9(3) . . ?
C20_2 C15_2 C16_2 118.6(3) . . ?
C20_2 C15_2 C7_2 123.0(3) . . ?
C16_2 C15_2 C7_2 118.4(3) . . ?
C17_2 C16_2 C15_2 120.8(3) . . ?
C18_2 C17_2 C16_2 119.6(3) . . ?
C19_2 C18_2 C17_2 120.0(3) . . ?
C18_2 C19_2 C20_2 119.9(3) . . ?
C15_2 C20_2 C19_2 121.0(3) . . ?
C22_2 C21_2 C26_2 117.5(3) . . ?
C22_2 C21_2 C8_2 121.3(3) . . ?
C26_2 C21_2 C8_2 121.2(3) . . ?
C23_2 C22_2 C21_2 121.4(4) . . ?
C22_2 C23_2 C24_2 120.2(4) . . ?
C25_2 C24_2 C23_2 119.5(3) . . ?
C24_2 C25_2 C26_2 120.8(4) . . ?
C25_2 C26_2 C21_2 120.5(3) . . ?
C10_2 B2_2 C7_2 110.3(3) . . ?
C10_2 B2_2 Cl2_2 124.7(3) . . ?
C7_2 B2_2 Cl2_2 125.1(3) . . ?

loop_
_geom_bond_atom_site_label_1
_geom_bond_atom_site_label_2
_geom_bond_distance
_geom_bond_site_symmetry_2
_geom_bond_publ_flag
C1 C2 1.394(5) . ?
C1 C6 1.415(5) . ?
C1 B1 1.518(5) . ?
C2 C3 1.376(5) . ?
C3 C4 1.407(5) . ?
C4 C5 1.344(5) . ?
C5 C6 1.436(5) . ?
C6 C7 1.531(5) . ?
C7 C9 1.521(5) . ?
C7 B2 1.587(5) . ?
C7 C8 1.627(5) . ?
C8 C21 1.522(4) . ?
C8 C15 1.524(5) . ?
C8 B1 1.587(5) . ?
C9 C16 1.394(5) . ?
C9 C20 1.400(5) . ?
C10 C11 1.413(5) . ?
C10 C15 1.418(5) . ?
C10 B2 1.515(6) . ?
C11 C12 1.388(6) . ?
C12 C13 1.401(6) . ?
C13 C14 1.356(5) . ?
C14 C15 1.435(5) . ?
C16 C17 1.397(6) . ?
C17 C18 1.364(6) . ?
C18 C19 1.402(5) . ?
C19 C20 1.385(5) . ?
C21 C22 1.396(5) . ?
C21 C26 1.405(5) . ?
C22 C23 1.389(5) . ?
C23 C24 1.387(5) . ?
C24 C25 1.377(5) . ?
C25 C26 1.396(5) . ?
Cl1 B1 1.750(4) . ?
Cl2 B2 1.760(4) . ?
B1_2 C1_2 1.518(5) . ?
B1_2 C8_2 1.592(5) . ?
B1_2 Cl1_2 1.763(4) . ?
C1_2 C6_2 1.403(5) . ?
C1_2 C2_2 1.409(5) . ?
C2_2 C3_2 1.381(5) . ?
C3_2 C4_2 1.402(5) . ?
C4_2 C5_2 1.374(5) . ?
C5_2 C6_2 1.403(5) . ?
C6_2 C7_2 1.522(4) . ?
C7_2 C15_2 1.533(4) . ?
C7_2 B2_2 1.588(5) . ?
C7_2 C8_2 1.617(4) . ?
C8_2 C21_2 1.524(4) . ?
C8_2 C9_2 1.525(5) . ?
C9_2 C14_2 1.400(5) . ?
C9_2 C10_2 1.408(4) . ?
C10_2 C11_2 1.402(5) . ?
C10_2 B2_2 1.529(5) . ?
C11_2 C12_2 1.370(5) . ?
C12_2 C13_2 1.405(5) . ?
C13_2 C14_2 1.382(5) . ?
C15_2 C20_2 1.378(5) . ?
C15_2 C16_2 1.404(5) . ?
C16_2 C17_2 1.391(5) . ?
C17_2 C18_2 1.388(5) . ?
C18_2 C19_2 1.387(5) . ?
C19_2 C20_2 1.392(5) . ?
C21_2 C22_2 1.396(5) . ?
C21_2 C26_2 1.401(5) . ?
C22_2 C23_2 1.382(5) . ?
C23_2 C24_2 1.382(6) . ?
C24_2 C25_2 1.373(6) . ?
C25_2 C26_2 1.389(5) . ?
Cl2_2 B2_2 1.756(4) . ?

loop_
_geom_torsion_atom_site_label_1
_geom_torsion_atom_site_label_2
_geom_torsion_atom_site_label_3
_geom_torsion_atom_site_label_4
_geom_torsion
_geom_torsion_site_symmetry_1
_geom_torsion_site_symmetry_2
_geom_torsion_site_symmetry_3
_geom_torsion_site_symmetry_4
_geom_torsion_publ_flag
C6 C1 C2 C3 1.1(5) . . . . ?
B1 C1 C2 C3 -177.8(4) . . . . ?
C1 C2 C3 C4 -1.2(5) . . . . ?
C2 C3 C4 C5 0.5(6) . . . . ?
C3 C4 C5 C6 0.4(5) . . . . ?
C2 C1 C6 C5 -0.2(5) . . . . ?
B1 C1 C6 C5 178.9(3) . . . . ?
C2 C1 C6 C7 178.1(3) . . . . ?
B1 C1 C6 C7 -2.8(4) . . . . ?
C4 C5 C6 C1 -0.6(5) . . . . ?
C4 C5 C6 C7 -178.6(3) . . . . ?
C1 C6 C7 C9 132.3(3) . . . . ?
C5 C6 C7 C9 -49.6(4) . . . . ?
C1 C6 C7 B2 -100.3(3) . . . . ?
C5 C6 C7 B2 77.8(4) . . . . ?
C1 C6 C7 C8 7.2(4) . . . . ?
C5 C6 C7 C8 -174.7(3) . . . . ?
C9 C7 C8 C21 -8.9(4) . . . . ?
C6 C7 C8 C21 114.0(3) . . . . ?
B2 C7 C8 C21 -134.9(3) . . . . ?
C9 C7 C8 C15 116.8(3) . . . . ?
C6 C7 C8 C15 -120.3(3) . . . . ?
B2 C7 C8 C15 -9.2(3) . . . . ?
C9 C7 C8 B1 -131.0(3) . . . . ?
C6 C7 C8 B1 -8.1(3) . . . . ?
B2 C7 C8 B1 103.1(3) . . . . ?
C6 C7 C9 C16 139.1(3) . . . . ?
B2 C7 C9 C16 16.7(5) . . . . ?
C8 C7 C9 C16 -101.6(4) . . . . ?
C6 C7 C9 C20 -40.9(4) . . . . ?
B2 C7 C9 C20 -163.3(3) . . . . ?
C8 C7 C9 C20 78.4(4) . . . . ?
C15 C10 C11 C12 2.8(5) . . . . ?
B2 C10 C11 C12 -173.0(3) . . . . ?
C10 C11 C12 C13 -0.7(5) . . . . ?
C11 C12 C13 C14 -2.5(5) . . . . ?
C12 C13 C14 C15 3.4(5) . . . . ?
C11 C10 C15 C14 -1.9(5) . . . . ?
B2 C10 C15 C14 174.9(3) . . . . ?
C11 C10 C15 C8 175.1(3) . . . . ?
B2 C10 C15 C8 -8.1(4) . . . . ?
C13 C14 C15 C10 -1.1(5) . . . . ?
C13 C14 C15 C8 -177.8(3) . . . . ?
C21 C8 C15 C10 137.0(3) . . . . ?
B1 C8 C15 C10 -97.1(3) . . . . ?
C7 C8 C15 C10 11.3(4) . . . . ?
C21 C8 C15 C14 -46.2(5) . . . . ?
B1 C8 C15 C14 79.7(4) . . . . ?
C7 C8 C15 C14 -171.9(3) . . . . ?
C20 C9 C16 C17 0.4(5) . . . . ?
C7 C9 C16 C17 -179.7(3) . . . . ?
C9 C16 C17 C18 -0.6(6) . . . . ?
C16 C17 C18 C19 0.7(6) . . . . ?
C17 C18 C19 C20 -0.4(6) . . . . ?
C18 C19 C20 C9 0.2(5) . . . . ?
C16 C9 C20 C19 -0.1(5) . . . . ?
C7 C9 C20 C19 179.9(3) . . . . ?
C15 C8 C21 C22 147.0(3) . . . . ?
B1 C8 C21 C22 23.9(5) . . . . ?
C7 C8 C21 C22 -92.1(4) . . . . ?
C15 C8 C21 C26 -34.9(5) . . . . ?
B1 C8 C21 C26 -158.0(3) . . . . ?
C7 C8 C21 C26 86.0(4) . . . . ?
C26 C21 C22 C23 -0.2(5) . . . . ?
C8 C21 C22 C23 177.9(3) . . . . ?
C21 C22 C23 C24 -0.4(5) . . . . ?
C22 C23 C24 C25 0.6(6) . . . . ?
C23 C24 C25 C26 -0.2(6) . . . . ?
C24 C25 C26 C21 -0.4(6) . . . . ?
C22 C21 C26 C25 0.6(5) . . . . ?
C8 C21 C26 C25 -177.6(3) . . . . ?
C2 C1 B1 C8 175.9(4) . . . . ?
C6 C1 B1 C8 -3.0(4) . . . . ?
C2 C1 B1 Cl1 -5.6(6) . . . . ?
C6 C1 B1 Cl1 175.5(3) . . . . ?
C21 C8 B1 C1 -116.0(3) . . . . ?
C15 C8 B1 C1 117.5(3) . . . . ?
C7 C8 B1 C1 7.0(3) . . . . ?
C21 C8 B1 Cl1 65.6(4) . . . . ?
C15 C8 B1 Cl1 -61.0(4) . . . . ?
C7 C8 B1 Cl1 -171.5(3) . . . . ?
C11 C10 B2 C7 177.6(3) . . . . ?
C15 C10 B2 C7 1.3(4) . . . . ?
C11 C10 B2 Cl2 -2.3(6) . . . . ?
C15 C10 B2 Cl2 -178.5(3) . . . . ?
C9 C7 B2 C10 -120.3(3) . . . . ?
C6 C7 B2 C10 114.8(3) . . . . ?
C8 C7 B2 C10 5.1(4) . . . . ?
C9 C7 B2 Cl2 59.6(4) . . . . ?
C6 C7 B2 Cl2 -65.3(4) . . . . ?
C8 C7 B2 Cl2 -175.1(3) . . . . ?
C8_2 B1_2 C1_2 C6_2 -1.1(4) . . . . ?
Cl1_2 B1_2 C1_2 C6_2 -179.9(3) . . . . ?
C8_2 B1_2 C1_2 C2_2 178.7(4) . . . . ?
Cl1_2 B1_2 C1_2 C2_2 -0.1(6) . . . . ?
C6_2 C1_2 C2_2 C3_2 0.2(5) . . . . ?
B1_2 C1_2 C2_2 C3_2 -179.6(4) . . . . ?
C1_2 C2_2 C3_2 C4_2 -0.7(6) . . . . ?
C2_2 C3_2 C4_2 C5_2 0.7(6) . . . . ?
C3_2 C4_2 C5_2 C6_2 0.0(6) . . . . ?
C4_2 C5_2 C6_2 C1_2 -0.6(5) . . . . ?
C4_2 C5_2 C6_2 C7_2 174.4(3) . . . . ?
C2_2 C1_2 C6_2 C5_2 0.5(5) . . . . ?
B1_2 C1_2 C6_2 C5_2 -179.7(3) . . . . ?
C2_2 C1_2 C6_2 C7_2 -175.0(3) . . . . ?
B1_2 C1_2 C6_2 C7_2 4.8(4) . . . . ?
C5_2 C6_2 C7_2 C15_2 52.0(4) . . . . ?
C1_2 C6_2 C7_2 C15_2 -132.8(3) . . . . ?
C5_2 C6_2 C7_2 B2_2 -73.2(4) . . . . ?
C1_2 C6_2 C7_2 B2_2 102.1(3) . . . . ?
C5_2 C6_2 C7_2 C8_2 178.3(3) . . . . ?
C1_2 C6_2 C7_2 C8_2 -6.4(4) . . . . ?
C1_2 B1_2 C8_2 C21_2 122.4(3) . . . . ?
Cl1_2 B1_2 C8_2 C21_2 -58.7(4) . . . . ?
C1_2 B1_2 C8_2 C9_2 -113.2(3) . . . . ?
Cl1_2 B1_2 C8_2 C9_2 65.7(3) . . . . ?
C1_2 B1_2 C8_2 C7_2 -2.6(4) . . . . ?
Cl1_2 B1_2 C8_2 C7_2 176.2(3) . . . . ?
C6_2 C7_2 C8_2 C21_2 -117.6(3) . . . . ?
C15_2 C7_2 C8_2 C21_2 9.3(4) . . . . ?
B2_2 C7_2 C8_2 C21_2 130.5(3) . . . . ?
C6_2 C7_2 C8_2 C9_2 117.4(3) . . . . ?
C15_2 C7_2 C8_2 C9_2 -115.8(3) . . . . ?
B2_2 C7_2 C8_2 C9_2 5.4(3) . . . . ?
C6_2 C7_2 C8_2 B1_2 5.1(3) . . . . ?
C15_2 C7_2 C8_2 B1_2 132.0(3) . . . . ?
B2_2 C7_2 C8_2 B1_2 -106.9(3) . . . . ?
C21_2 C8_2 C9_2 C14_2 49.8(4) . . . . ?
B1_2 C8_2 C9_2 C14_2 -74.7(4) . . . . ?
C7_2 C8_2 C9_2 C14_2 177.1(3) . . . . ?
C21_2 C8_2 C9_2 C10_2 -131.4(3) . . . . ?
B1_2 C8_2 C9_2 C10_2 104.2(3) . . . . ?
C7_2 C8_2 C9_2 C10_2 -4.1(4) . . . . ?
C14_2 C9_2 C10_2 C11_2 -0.5(5) . . . . ?
C8_2 C9_2 C10_2 C11_2 -179.4(3) . . . . ?
C14_2 C9_2 C10_2 B2_2 179.6(3) . . . . ?
C8_2 C9_2 C10_2 B2_2 0.7(4) . . . . ?
C9_2 C10_2 C11_2 C12_2 -0.8(5) . . . . ?
B2_2 C10_2 C11_2 C12_2 179.0(4) . . . . ?
C10_2 C11_2 C12_2 C13_2 1.3(5) . . . . ?
C11_2 C12_2 C13_2 C14_2 -0.5(5) . . . . ?
C12_2 C13_2 C14_2 C9_2 -0.9(5) . . . . ?
C10_2 C9_2 C14_2 C13_2 1.4(5) . . . . ?
C8_2 C9_2 C14_2 C13_2 -179.8(3) . . . . ?
C6_2 C7_2 C15_2 C20_2 26.6(4) . . . . ?
B2_2 C7_2 C15_2 C20_2 149.1(3) . . . . ?
C8_2 C7_2 C15_2 C20_2 -95.4(4) . . . . ?
C6_2 C7_2 C15_2 C16_2 -156.3(3) . . . . ?
B2_2 C7_2 C15_2 C16_2 -33.9(4) . . . . ?
C8_2 C7_2 C15_2 C16_2 81.6(4) . . . . ?
C20_2 C15_2 C16_2 C17_2 0.5(5) . . . . ?
C7_2 C15_2 C16_2 C17_2 -176.7(3) . . . . ?
C15_2 C16_2 C17_2 C18_2 -0.7(5) . . . . ?
C16_2 C17_2 C18_2 C19_2 -0.4(5) . . . . ?
C17_2 C18_2 C19_2 C20_2 1.7(5) . . . . ?
C16_2 C15_2 C20_2 C19_2 0.8(5) . . . . ?
C7_2 C15_2 C20_2 C19_2 177.9(3) . . . . ?
C18_2 C19_2 C20_2 C15_2 -2.0(5) . . . . ?
C9_2 C8_2 C21_2 C22_2 -148.9(3) . . . . ?
B1_2 C8_2 C21_2 C22_2 -27.2(4) . . . . ?
C7_2 C8_2 C21_2 C22_2 89.7(4) . . . . ?
C9_2 C8_2 C21_2 C26_2 31.0(4) . . . . ?
B1_2 C8_2 C21_2 C26_2 152.7(3) . . . . ?
C7_2 C8_2 C21_2 C26_2 -90.4(4) . . . . ?
C26_2 C21_2 C22_2 C23_2 -2.6(5) . . . . ?
C8_2 C21_2 C22_2 C23_2 177.3(3) . . . . ?
C21_2 C22_2 C23_2 C24_2 0.9(6) . . . . ?
C22_2 C23_2 C24_2 C25_2 1.4(6) . . . . ?
C23_2 C24_2 C25_2 C26_2 -2.0(6) . . . . ?
C24_2 C25_2 C26_2 C21_2 0.3(5) . . . . ?
C22_2 C21_2 C26_2 C25_2 1.9(5) . . . . ?
C8_2 C21_2 C26_2 C25_2 -178.0(3) . . . . ?
C11_2 C10_2 B2_2 C7_2 -176.7(4) . . . . ?
C9_2 C10_2 B2_2 C7_2 3.2(4) . . . . ?
C11_2 C10_2 B2_2 Cl2_2 4.6(6) . . . . ?
C9_2 C10_2 B2_2 Cl2_2 -175.5(3) . . . . ?
C6_2 C7_2 B2_2 C10_2 -116.3(3) . . . . ?
C15_2 C7_2 B2_2 C10_2 117.0(3) . . . . ?
C8_2 C7_2 B2_2 C10_2 -5.3(3) . . . . ?
C6_2 C7_2 B2_2 Cl2_2 62.4(4) . . . . ?
C15_2 C7_2 B2_2 Cl2_2 -64.3(4) . . . . ?
C8_2 C7_2 B2_2 Cl2_2 173.4(3) . . . . ?
